data_7044308
loop_
_publ_author_name
'Yan, Chao'
'Wang, Kangcai'
'Liu, Tianlin'
'Yang, Hongwei'
'cheng, guangbing'
'Zhang, Qinghua'

_publ_section_title
;
 Exploiting the Energetic Potential of 1,2,4-Oxadiazole Derivatives:
 Combining the Benefits of 1,2,4-Oxadiazole Framework with Various
 Energetic Functionalities
;
_journal_name_full 'Dalton Trans.'
_journal_paper_doi 10.1039/C7DT03320F
_journal_year 2017
_chemical_formula_moiety 'C3 H N6 O2, H4 N'
_chemical_formula_sum 'C3 H5 N7 O2'
_chemical_formula_weight 171.14
_chemical_name_systematic
;
 ? 
;
_space_group_crystal_system monoclinic
_space_group_IT_number 9
_space_group_name_Hall 'C -2yc'
_space_group_name_H-M_alt 'C 1 c 1'
_symmetry_space_group_name_Hall 'C -2yc'
_symmetry_space_group_name_H-M 'C 1 c 1'
_atom_sites_solution_hydrogens mixed
_atom_sites_solution_primary direct
_audit_creation_date 2017-05-16
_audit_creation_method
;
Olex2 1.2-beta
(compiled 2017.03.28 svn.r3405 for OlexSys, GUI svn.r5337)
;
_audit_update_record
;
2017-06-26 deposited with the CCDC.
2017-09-21 downloaded from the CCDC.
;
_cell_angle_alpha 90
_cell_angle_beta 101.824(4)
_cell_angle_gamma 90
_cell_formula_units_Z 4
_cell_length_a 3.7059(9)
_cell_length_b 25.344(6)
_cell_length_c 7.2132(17)
_cell_measurement_reflns_used 956
_cell_measurement_temperature 173
_cell_measurement_theta_max 25.70
_cell_measurement_theta_min 3.22
_cell_volume 663.1(3)
_computing_cell_refinement 'SAINT v7.68A (Bruker, 2009)'
_computing_data_reduction 'SAINT v7.68A (Bruker, 2009)'
_computing_molecular_graphics 'Olex2 (Dolomanov et al., 2009)'
_computing_publication_material 'Olex2 (Dolomanov et al., 2009)'
_computing_structure_refinement 'ShelXL (Sheldrick, 2015)'
_computing_structure_solution 'SIR2004 (Burla et al., 2007)'
_diffrn_ambient_temperature 173
_diffrn_measured_fraction_theta_full 0.995
_diffrn_measured_fraction_theta_max 0.996
_diffrn_measurement_device_type 'Bruker APEX-II CCD'
_diffrn_measurement_method '\f and \w scans'
_diffrn_radiation_monochromator graphite
_diffrn_radiation_type MoK\a
_diffrn_radiation_wavelength 0.71073
_diffrn_reflns_av_R_equivalents 0.0294
_diffrn_reflns_av_unetI/netI 0.0485
_diffrn_reflns_Laue_measured_fraction_full 0.995
_diffrn_reflns_Laue_measured_fraction_max 0.996
_diffrn_reflns_limit_h_max 4
_diffrn_reflns_limit_h_min -4
_diffrn_reflns_limit_k_max 32
_diffrn_reflns_limit_k_min -32
_diffrn_reflns_limit_l_max 9
_diffrn_reflns_limit_l_min -8
_diffrn_reflns_number 2873
_diffrn_reflns_point_group_measured_fraction_full 0.996
_diffrn_reflns_point_group_measured_fraction_max 0.997
_diffrn_reflns_theta_full 25.242
_diffrn_reflns_theta_max 27.428
_diffrn_reflns_theta_min 3.215
_diffrn_standards_number 0
_exptl_absorpt_coefficient_mu 0.145
_exptl_absorpt_correction_type none
_exptl_crystal_colour 'clear whiteish colourless'
_exptl_crystal_colour_lustre clear
_exptl_crystal_colour_modifier whiteish
_exptl_crystal_colour_primary colourless
_exptl_crystal_density_diffrn 1.714
_exptl_crystal_density_method 'not measured'
_exptl_crystal_description block
_exptl_crystal_F_000 352
_exptl_crystal_size_max 0.24
_exptl_crystal_size_mid 0.22
_exptl_crystal_size_min 0.2
_refine_diff_density_max 0.157
_refine_diff_density_min -0.190
_refine_diff_density_rms 0.043
_refine_ls_abs_structure_details
;
 Refined as an inversion twin.
;
_refine_ls_abs_structure_Flack 0(2)
_refine_ls_extinction_method none
_refine_ls_goodness_of_fit_ref 1.032
_refine_ls_hydrogen_treatment mixed
_refine_ls_matrix_type full
_refine_ls_number_parameters 124
_refine_ls_number_reflns 1420
_refine_ls_number_restraints 5
_refine_ls_restrained_S_all 1.032
_refine_ls_R_factor_all 0.0409
_refine_ls_R_factor_gt 0.0354
_refine_ls_shift/su_max 0.000
_refine_ls_shift/su_mean 0.000
_refine_ls_structure_factor_coef Fsqd
_refine_ls_weighting_details 'w=1/[\s^2^(Fo^2^)+(0.0339P)^2^] where P=(Fo^2^+2Fc^2^)/3'
_refine_ls_weighting_scheme calc
_refine_ls_wR_factor_gt 0.0746
_refine_ls_wR_factor_ref 0.0776
_reflns_Friedel_coverage 0.980
_reflns_Friedel_fraction_full 0.997
_reflns_Friedel_fraction_max 0.997
_reflns_number_gt 1276
_reflns_number_total 1420
_reflns_threshold_expression 'I > 2\s(I)'
_cod_data_source_file c7dt03320f2.cif
_cod_data_source_block mo_2017369-yc-17_0m
_cod_database_code 7044308
_shelx_shelxl_version_number 2014/7
_shelx_space_group_comment
;
The symmetry employed for this shelxl refinement is uniquely defined
by the following loop, which should always be used as a source of
symmetry information in preference to the above space-group names.
They are only intended as comments.
;
_olex2_refinement_description
;
1. Twinned data refinement
 Scales: 1(2)
 0(2)
2. Fixed Uiso
 At 1.2 times of:
  All C(H) groups
 At 1.5 times of:
  All N(H,H) groups
3. Restrained distances
 N7-H7B
 0.82 with sigma of 0.01
 N7-H7A
 0.82 with sigma of 0.01
 H7B-H7A
 1.296731 with sigma of 0.02
4.a Aromatic/amide H refined with riding coordinates:
 C3(H3)
;
_olex2_submission_special_instructions 'No special instructions were received'

loop_
_space_group_symop_operation_xyz
'x, y, z'
'x, -y, z+1/2'
'x+1/2, y+1/2, z'
'x+1/2, -y+1/2, z+1/2'

loop_
_atom_site_label
_atom_site_type_symbol
_atom_site_fract_x
_atom_site_fract_y
_atom_site_fract_z
_atom_site_U_iso_or_equiv
_atom_site_adp_type
_atom_site_occupancy
_atom_site_site_symmetry_order
_atom_site_calc_flag
_atom_site_refinement_flags_posn
N5 N 0.1449(7) 0.21626(8) 1.0208(4) 0.0238(6) Uani 1 1 d .
O1 O 0.2113(6) 0.04338(7) 1.0221(3) 0.0267(5) Uani 1 1 d .
O2 O 0.3058(6) 0.19329(8) 0.7539(3) 0.0298(5) Uani 1 1 d .
N7 N 0.5970(7) 0.04836(10) 0.7014(3) 0.0198(5) Uani 1 1 d D
H7A H 0.771(7) 0.0390(12) 0.785(4) 0.030 Uiso 1 1 d DR
H7B H 0.676(8) 0.0643(12) 0.619(3) 0.030 Uiso 1 1 d DR
N2 N 0.0088(6) 0.05622(9) 1.3013(3) 0.0250(6) Uani 1 1 d .
N3 N -0.0882(7) 0.09743(9) 1.3910(3) 0.0266(6) Uani 1 1 d .
N4 N -0.0544(7) 0.14204(9) 1.2967(4) 0.0214(5) Uani 1 1 d .
N6 N 0.2427(8) 0.14581(9) 0.8443(4) 0.0261(6) Uani 1 1 d .
C3 C 0.2424(8) 0.23186(11) 0.8675(4) 0.0278(7) Uani 1 1 d .
H3 H 0.2667 0.2681 0.8385 0.033 Uiso 1 1 calc R
C2 C 0.1498(7) 0.16225(10) 0.9998(4) 0.0182(6) Uani 1 1 d .
C1 C 0.0648(7) 0.12722(10) 1.1436(4) 0.0176(6) Uani 1 1 d .
N1 N 0.1027(6) 0.07481(8) 1.1458(3) 0.0197(5) Uani 1 1 d .
H7C H 0.459(11) 0.0661(15) 0.759(6) 0.037(10) Uiso 1 1 d .
H7D H 0.460(9) 0.0209(14) 0.649(5) 0.026(8) Uiso 1 1 d .

loop_
_atom_site_aniso_label
_atom_site_aniso_U_11
_atom_site_aniso_U_22
_atom_site_aniso_U_33
_atom_site_aniso_U_23
_atom_site_aniso_U_13
_atom_site_aniso_U_12
N5 0.0329(14) 0.0157(11) 0.0236(14) 0.0041(11) 0.0079(11) -0.0002(10)
O1 0.0382(13) 0.0185(10) 0.0220(11) -0.0040(9) 0.0028(9) 0.0076(8)
O2 0.0413(14) 0.0247(11) 0.0256(13) 0.0063(9) 0.0123(10) -0.0016(9)
N7 0.0223(12) 0.0203(13) 0.0177(13) -0.0001(10) 0.0062(10) 0.0009(10)
N2 0.0324(14) 0.0216(12) 0.0190(13) 0.0038(11) 0.0005(11) -0.0051(10)
N3 0.0317(14) 0.0274(13) 0.0212(15) 0.0033(10) 0.0061(11) -0.0060(11)
N4 0.0262(13) 0.0208(11) 0.0181(13) -0.0001(10) 0.0064(10) -0.0012(9)
N6 0.0374(15) 0.0200(13) 0.0237(13) 0.0042(11) 0.0126(12) 0.0009(10)
C3 0.0312(17) 0.0189(14) 0.033(2) 0.0045(13) 0.0062(14) -0.0001(11)
C2 0.0180(13) 0.0166(12) 0.0191(15) 0.0021(11) 0.0015(11) 0.0016(11)
C1 0.0188(13) 0.0155(12) 0.0180(14) -0.0002(11) 0.0023(12) 0.0002(10)
N1 0.0229(12) 0.0175(11) 0.0170(11) -0.0005(10) 0.0003(10) -0.0001(9)

loop_
_atom_type_symbol
_atom_type_description
_atom_type_scat_dispersion_real
_atom_type_scat_dispersion_imag
_atom_type_scat_source
C C 0.0033 0.0016 'International Tables Vol C Tables 4.2.6.8 and 6.1.1.4'
H H 0.0000 0.0000 'International Tables Vol C Tables 4.2.6.8 and 6.1.1.4'
N N 0.0061 0.0033 'International Tables Vol C Tables 4.2.6.8 and 6.1.1.4'
O O 0.0106 0.0060 'International Tables Vol C Tables 4.2.6.8 and 6.1.1.4'

loop_
_geom_angle_atom_site_label_1
_geom_angle_atom_site_label_2
_geom_angle_atom_site_label_3
_geom_angle
C3 N5 C2 101.4(2)
C3 O2 N6 106.0(2)
H7A N7 H7B 109(3)
H7A N7 H7C 104(3)
H7A N7 H7D 112(3)
H7B N7 H7C 116(3)
H7B N7 H7D 109(3)
H7C N7 H7D 106(3)
N3 N2 N1 106.2(2)
N2 N3 N4 110.9(2)
C1 N4 N3 105.4(2)
C2 N6 O2 102.9(2)
N5 C3 O2 114.7(2)
N5 C3 H3 122.6
O2 C3 H3 122.6
N5 C2 C1 121.4(2)
N6 C2 N5 115.0(2)
N6 C2 C1 123.6(2)
N4 C1 C2 125.6(2)
N4 C1 N1 108.9(2)
N1 C1 C2 125.5(2)
O1 N1 N2 121.8(2)
O1 N1 C1 129.7(2)
N2 N1 C1 108.5(2)

loop_
_geom_bond_atom_site_label_1
_geom_bond_atom_site_label_2
_geom_bond_distance
N5 C3 1.293(4)
N5 C2 1.378(3)
O1 N1 1.319(3)
O2 N6 1.411(3)
O2 C3 1.327(4)
N7 H7A 0.823(14)
N7 H7B 0.821(14)
N7 H7C 0.85(4)
N7 H7D 0.90(4)
N2 N3 1.317(3)
N2 N1 1.328(3)
N3 N4 1.338(3)
N4 C1 1.325(4)
N6 C2 1.307(4)
C3 H3 0.9500
C2 C1 1.448(3)
C1 N1 1.336(3)

loop_
_geom_torsion_atom_site_label_1
_geom_torsion_atom_site_label_2
_geom_torsion_atom_site_label_3
_geom_torsion_atom_site_label_4
_geom_torsion
N5 C2 C1 N4 6.2(4)
N5 C2 C1 N1 -172.0(2)
O2 N6 C2 N5 0.1(3)
O2 N6 C2 C1 -178.6(2)
N2 N3 N4 C1 0.5(3)
N3 N2 N1 O1 -179.3(2)
N3 N2 N1 C1 0.6(3)
N3 N4 C1 C2 -178.6(3)
N3 N4 C1 N1 -0.1(3)
N4 C1 N1 O1 179.6(3)
N4 C1 N1 N2 -0.3(3)
N6 O2 C3 N5 -0.2(4)
N6 C2 C1 N4 -175.1(3)
N6 C2 C1 N1 6.6(4)
C3 N5 C2 N6 -0.2(4)
C3 N5 C2 C1 178.5(2)
C3 O2 N6 C2 0.0(3)
C2 N5 C3 O2 0.2(4)
C2 C1 N1 O1 -2.0(5)
C2 C1 N1 N2 178.2(2)
N1 N2 N3 N4 -0.7(3)

loop_
_twin_individual_id
_twin_individual_mass_fraction_refined
1 1(2)
2 0(2)
